data_7704451
loop_
_publ_author_name
'Liu, Han'
'Fan, Yanru'
'Li, Xiao'
'Gao, Kuan'
'Li, Huijie'
'Yang, Yisen'
'Meng, Xiangru'
'Wu, Jie'
'Hou, Hongwei'

_publ_section_title
;
 Photochromism of metal-organic frameworks based on carbazole-dicarboxylic
 acid and bipyridine: sensing adjustment by controlling strut-to-strut
 energy transfer.
;
_journal_issue 23
_journal_name_full 'Dalton transactions (Cambridge, England : 2003)'
_journal_page_first 7952
_journal_page_last 7958
_journal_paper_doi 10.1039/d0dt00122h
_journal_volume 49
_journal_year 2020
_chemical_formula_moiety 'C30 H20 N3 O4 Zn, 2(O), C3 H7 N O'
_chemical_formula_sum 'C33 H27 N4 O7 Zn'
_chemical_formula_weight 657.00
_space_group_crystal_system triclinic
_space_group_IT_number 2
_space_group_name_Hall '-P 1'
_space_group_name_H-M_alt 'P -1'
_symmetry_Int_Tables_number 2
_atom_sites_solution_primary direct
_audit_creation_date 2019-07-04
_audit_creation_method
;
Olex2 1.2
(compiled 2018.05.29 svn.r3508 for OlexSys, GUI svn.r5506)
;
_audit_update_record
;
2019-10-23 deposited with the CCDC.	2020-05-19 downloaded from the CCDC.
;
_cell_angle_alpha 71.249(2)
_cell_angle_beta 83.003(2)
_cell_angle_gamma 73.420(2)
_cell_formula_units_Z 2
_cell_length_a 10.6378(6)
_cell_length_b 12.1483(6)
_cell_length_c 13.0565(6)
_cell_measurement_reflns_used 9962
_cell_measurement_temperature 293(2)
_cell_measurement_theta_max 27.53
_cell_measurement_theta_min 2.33
_cell_volume 1530.48(14)
_computing_cell_refinement 'SAINT v8.37A (Bruker, 2015)'
_computing_data_reduction 'SAINT v8.37A (Bruker, 2015)'
_computing_molecular_graphics 'Olex2 (Dolomanov et al., 2009)'
_computing_publication_material 'Olex2 (Dolomanov et al., 2009)'
_computing_structure_refinement 'olex2.refine (Bourhis et al., 2015)'
_computing_structure_solution 'SIR2004 (Burla et al.,  2007)'
_diffrn_ambient_temperature 293.15
_diffrn_measured_fraction_theta_full 0.9863
_diffrn_measured_fraction_theta_max 0.9795
_diffrn_measurement_device_type 'Bruker APEX-II CCD'
_diffrn_measurement_method '\f and \w scans'
_diffrn_radiation_type 'Mo K\a'
_diffrn_radiation_wavelength 0.71073
_diffrn_reflns_av_R_equivalents 0.0306
_diffrn_reflns_av_unetI/netI 0.0449
_diffrn_reflns_limit_h_max 12
_diffrn_reflns_limit_h_min -13
_diffrn_reflns_limit_k_max 14
_diffrn_reflns_limit_k_min -15
_diffrn_reflns_limit_l_max 14
_diffrn_reflns_limit_l_min -17
_diffrn_reflns_number 16214
_diffrn_reflns_theta_full 27.6377
_diffrn_reflns_theta_max 27.64
_diffrn_reflns_theta_min 2.33
_diffrn_standards_number 0
_exptl_absorpt_coefficient_mu 0.858
_exptl_absorpt_correction_T_max 0.7455
_exptl_absorpt_correction_T_min 0.6691
_exptl_absorpt_correction_type multi-scan
_exptl_absorpt_process_details
;
SADABS-2016/2 (Bruker,2016/2) was used for absorption correction.
wR2(int) was 0.1039 before and 0.0511 after correction.
The Ratio of minimum to maximum transmission is 0.8975.
The \l/2 correction factor is Not present.
;
_exptl_crystal_colour 'metallic light colourless'
_exptl_crystal_colour_lustre metallic
_exptl_crystal_colour_modifier light
_exptl_crystal_colour_primary colourless
_exptl_crystal_density_diffrn 1.4255
_exptl_crystal_density_method 'not measured'
_exptl_crystal_description block
_exptl_crystal_F_000 678.9385
_refine_diff_density_max 0.6137
_refine_diff_density_min -0.5445
_refine_diff_density_rms 0.0838
_refine_ls_d_res_high 0.7661
_refine_ls_d_res_low 8.7326
_refine_ls_goodness_of_fit_ref 1.0472
_refine_ls_hydrogen_treatment constr
_refine_ls_matrix_type full
_refine_ls_number_constraints 49
_refine_ls_number_parameters 408
_refine_ls_number_reflns 6969
_refine_ls_number_restraints 0
_refine_ls_restrained_S_all 1.0472
_refine_ls_R_factor_all 0.0540
_refine_ls_R_factor_gt 0.0416
_refine_ls_shift/su_max 0.0012
_refine_ls_shift/su_mean 0.0000
_refine_ls_structure_factor_coef Fsqd
_refine_ls_weighting_details 'w=1/[\s^2^(Fo^2^)+(0.0531P)^2^+0.8027P] where P=(Fo^2^+2Fc^2^)/3'
_refine_ls_weighting_scheme calc
_refine_ls_wR_factor_gt 0.1041
_refine_ls_wR_factor_ref 0.1102
_reflns_Friedel_coverage 0.0
_reflns_limit_h_max 13
_reflns_limit_h_min -13
_reflns_limit_k_max 15
_reflns_limit_k_min -14
_reflns_limit_l_max 17
_reflns_limit_l_min 0
_reflns_number_gt 5811
_reflns_number_total 6969
_reflns_threshold_expression I>=2u(I)
_cod_data_source_file d0dt00122h2.cif
_cod_data_source_block a
_cod_depositor_comments 'Adding full bibliography for 7704450--7704451.cif.'
_cod_database_code 7704451
_olex2_refinement_description
;
1. Fixed Uiso
 At 1.2 times of:
  All C(H) groups, All C(H,H) groups
 At 1.5 times of:
  All C(H,H,H) groups
2.a Secondary CH2 refined with riding coordinates:
 C15(H15a,H15b)
2.b Aromatic/amide H refined with riding coordinates:
 C32(H32), C13(H13), C23(H23), C3(H3), C22(H22), C7(H7), C6(H6), C19(H19),
 C25(H25), C24(H24), C11(H11), C28(H28), C20(H20), C10(H10), C27(H27), C18(H18),
  C17(H17), C29(H29), C30(H30)
2.c Idealised Me refined as rotating group:
 C33(H33a,H33b,H33c), C31(H31a,H31b,H31c)
;
_olex2_submission_special_instructions 'No special instructions were received'

loop_
_space_group_symop_id
_space_group_symop_operation_xyz
1 x,y,z
2 -x,-y,-z

loop_
_atom_site_label
_atom_site_type_symbol
_atom_site_fract_x
_atom_site_fract_y
_atom_site_fract_z
_atom_site_U_iso_or_equiv
_atom_site_adp_type
_atom_site_occupancy
_atom_site_refinement_flags_posn
Zn1 Zn 1.41320(2) 0.43421(2) -0.090629(19) 0.02482(9) Uani 1.000000 .
O7 O 1.5927(3) 0.3409(3) -0.5910(3) 0.1052(10) Uani 1.000000 .
O1 O 1.55421(16) 0.51925(16) -0.16220(14) 0.0367(4) Uani 1.000000 .
O6 O 1.4001(4) 0.6391(5) -0.6154(3) 0.1485(16) Uani 1.000000 .
N4 N 1.5298(4) 0.0032(3) -0.3449(3) 0.0918(11) Uani 1.000000 .
O2 O 1.61758(16) 0.62118(15) -0.07193(13) 0.0355(4) Uani 1.000000 .
O4 O 1.63681(18) 0.55954(17) -0.75391(14) 0.0422(4) Uani 1.000000 .
O5 O 1.4247(5) -0.1326(4) -0.3519(4) 0.1558(18) Uani 1.000000 .
O3 O 1.75593(19) 0.64709(17) -0.88806(14) 0.0436(4) Uani 1.000000 .
C32 C 1.5252(6) -0.1019(4) -0.3476(5) 0.1154(18) Uani 1.000000 .
H32 H 1.6049(6) -0.1594(4) -0.3463(5) 0.138(2) Uiso 1.000000 R
N2 N 1.26265(18) 0.59753(16) -0.09406(15) 0.0298(4) Uani 1.000000 .
C33 C 1.6514(7) 0.0262(8) -0.3411(7) 0.191(4) Uani 1.000000 .
H33a H 1.7195(13) -0.027(5) -0.371(6) 0.286(5) Uiso 1.000000 GR
H33b H 1.648(3) 0.108(2) -0.383(5) 0.286(5) Uiso 1.000000 GR
H33c H 1.669(4) 0.014(7) -0.2673(9) 0.286(5) Uiso 1.000000 GR
N3 N 0.55789(19) 1.26297(18) -0.07158(16) 0.0350(4) Uani 1.000000 .
C31 C 1.4122(7) 0.0916(6) -0.3486(7) 0.187(3) Uani 1.000000 .
H31a H 1.396(4) 0.142(4) -0.4220(10) 0.281(5) Uiso 1.000000 GR
H31b H 1.3416(12) 0.0542(7) -0.322(6) 0.281(5) Uiso 1.000000 GR
H31c H 1.417(3) 0.140(4) -0.305(5) 0.281(5) Uiso 1.000000 GR
N1 N 2.00010(19) 0.68771(18) -0.48377(16) 0.0330(4) Uani 1.000000 .
C4 C 1.8187(2) 0.6201(2) -0.41598(17) 0.0269(4) Uani 1.000000 .
C13 C 1.7691(2) 0.6006(2) -0.59972(18) 0.0294(5) Uani 1.000000 .
H13 H 1.6968(2) 0.5697(2) -0.57480(18) 0.0353(6) Uiso 1.000000 R
C23 C 1.1455(2) 0.5913(2) -0.04293(19) 0.0316(5) Uani 1.000000 .
H23 H 1.1327(2) 0.5155(2) -0.00742(19) 0.0380(6) Uiso 1.000000 R
C3 C 1.7256(2) 0.5886(2) -0.33579(17) 0.0269(4) Uani 1.000000 .
H3 H 1.6618(2) 0.5562(2) -0.34850(17) 0.0323(5) Uiso 1.000000 R
C2 C 1.7293(2) 0.6062(2) -0.23609(17) 0.0283(5) Uani 1.000000 .
C1 C 1.6256(2) 0.57954(19) -0.15013(17) 0.0251(4) Uani 1.000000 .
C22 C 1.0445(2) 0.6899(2) -0.04013(19) 0.0314(5) Uani 1.000000 .
H22 H 0.9659(2) 0.6804(2) -0.00329(19) 0.0377(6) Uiso 1.000000 R
C7 C 1.8280(2) 0.6521(2) -0.21638(18) 0.0345(5) Uani 1.000000 .
H7 H 1.8278(2) 0.6648(2) -0.14982(18) 0.0414(6) Uiso 1.000000 R
C21 C 1.0613(2) 0.8054(2) -0.0937(2) 0.0347(5) Uani 1.000000 .
C5 C 1.9187(2) 0.6631(2) -0.39306(18) 0.0291(5) Uani 1.000000 .
C8 C 1.8383(2) 0.6237(2) -0.52867(17) 0.0272(4) Uani 1.000000 .
C14 C 1.7304(2) 0.6096(2) -0.78855(19) 0.0344(5) Uani 1.000000 .
C6 C 1.9255(2) 0.6790(2) -0.29297(19) 0.0362(5) Uani 1.000000 .
H6 H 1.9925(2) 0.7064(2) -0.27840(19) 0.0434(6) Uiso 1.000000 R
C9 C 1.9503(2) 0.6670(2) -0.56740(18) 0.0296(5) Uani 1.000000 .
C12 C 1.8091(2) 0.6241(2) -0.70877(18) 0.0321(5) Uani 1.000000 .
C19 C 1.2787(2) 0.7072(2) -0.1447(2) 0.0384(6) Uani 1.000000 .
H19 H 1.3586(2) 0.7138(2) -0.1803(2) 0.0461(7) Uiso 1.000000 R
C25 C 0.8440(3) 0.9270(2) -0.0451(2) 0.0441(6) Uani 1.000000 .
H25 H 0.8231(3) 0.8571(2) -0.0007(2) 0.0529(8) Uiso 1.000000 R
C24 C 0.9597(3) 0.9160(2) -0.0965(2) 0.0459(7) Uani 1.000000 .
H24 H 0.9786(3) 0.9873(2) -0.1396(2) 0.0551(8) Uiso 1.000000 R
C11 C 1.9228(3) 0.6642(2) -0.7438(2) 0.0402(6) Uani 1.000000 .
H11 H 1.9503(3) 0.6772(2) -0.8161(2) 0.0482(7) Uiso 1.000000 R
C16 C 2.0497(2) 0.8784(2) -0.4969(2) 0.0383(6) Uani 1.000000 .
C26 C 0.7462(2) 1.0425(2) -0.0535(2) 0.0413(6) Uani 1.000000 .
C28 C 0.5461(3) 1.1615(2) 0.0025(2) 0.0461(7) Uani 1.000000 .
H28 H 0.4732(3) 1.1648(2) 0.0496(2) 0.0553(8) Uiso 1.000000 R
C20 C 1.1820(3) 0.8111(2) -0.1464(2) 0.0435(6) Uani 1.000000 .
H20 H 1.1976(3) 0.8857(2) -0.1832(2) 0.0523(8) Uiso 1.000000 R
C15 C 2.1032(2) 0.7471(2) -0.4924(2) 0.0400(6) Uani 1.000000 .
H15a H 2.1590(2) 0.7052(2) -0.4307(2) 0.0480(7) Uiso 1.000000 R
H15b H 2.1569(2) 0.7420(2) -0.5572(2) 0.0480(7) Uiso 1.000000 R
C10 C 1.9951(2) 0.6849(2) -0.6745(2) 0.0398(6) Uani 1.000000 .
H10 H 2.0712(2) 0.7101(2) -0.6986(2) 0.0477(7) Uiso 1.000000 R
C27 C 0.6360(3) 1.0516(2) 0.0134(2) 0.0470(7) Uani 1.000000 .
H27 H 0.6220(3) 0.9832(2) 0.0663(2) 0.0564(8) Uiso 1.000000 R
C18 C 1.9438(3) 0.9525(3) -0.5586(3) 0.0588(8) Uani 1.000000 .
H18 H 1.9042(3) 0.9214(3) -0.5987(3) 0.0706(10) Uiso 1.000000 R
C17 C 2.1050(3) 0.9275(3) -0.4379(3) 0.0565(8) Uani 1.000000 .
H17 H 2.1760(3) 0.8795(3) -0.3951(3) 0.0678(9) Uiso 1.000000 R
C29 C 0.6633(3) 1.2544(3) -0.1363(3) 0.0689(11) Uani 1.000000 .
H29 H 0.6740(3) 1.3239(3) -0.1894(3) 0.0827(13) Uiso 1.000000 R
C30 C 0.7581(3) 1.1489(3) -0.1295(3) 0.0812(14) Uani 1.000000 .
H30 H 0.8311(3) 1.1489(3) -0.1765(3) 0.0974(17) Uiso 1.000000 R

loop_
_atom_site_aniso_label
_atom_site_aniso_U_11
_atom_site_aniso_U_22
_atom_site_aniso_U_33
_atom_site_aniso_U_12
_atom_site_aniso_U_13
_atom_site_aniso_U_23
Zn1 0.02416(14) 0.02816(15) 0.02250(14) -0.00340(10) 0.00252(9) -0.01235(10)
O7 0.089(2) 0.127(3) 0.092(2) -0.032(2) -0.0277(17) -0.0118(19)
O1 0.0335(9) 0.0460(10) 0.0370(10) -0.0173(8) 0.0115(7) -0.0195(8)
O6 0.109(3) 0.232(5) 0.134(3) -0.063(3) 0.023(2) -0.090(3)
N4 0.098(3) 0.064(2) 0.109(3) -0.025(2) -0.004(2) -0.0173(19)
O2 0.0422(9) 0.0394(9) 0.0246(8) -0.0079(8) 0.0051(7) -0.0137(7)
O4 0.0440(10) 0.0546(11) 0.0368(10) -0.0167(9) -0.0057(8) -0.0207(8)
O5 0.141(3) 0.144(4) 0.184(4) -0.092(3) -0.026(3) 0.004(3)
O3 0.0552(11) 0.0519(11) 0.0250(9) -0.0095(9) -0.0047(8) -0.0163(8)
C32 0.113(4) 0.067(3) 0.146(5) -0.028(3) -0.022(4) 0.006(3)
N2 0.0284(9) 0.0278(10) 0.0302(10) -0.0024(8) 0.0021(7) -0.0102(8)
C33 0.155(6) 0.216(9) 0.248(10) -0.100(7) -0.027(6) -0.082(7)
N3 0.0338(10) 0.0309(10) 0.0337(11) 0.0022(8) 0.0033(8) -0.0117(9)
C31 0.174(7) 0.131(6) 0.206(8) 0.042(5) 0.010(6) -0.060(5)
N1 0.0328(10) 0.0445(12) 0.0289(10) -0.0212(9) 0.0040(8) -0.0129(9)
C4 0.0281(11) 0.0309(11) 0.0243(11) -0.0102(9) 0.0002(8) -0.0102(9)
C13 0.0290(11) 0.0346(12) 0.0288(12) -0.0107(9) 0.0022(9) -0.0141(10)
C23 0.0317(11) 0.0285(11) 0.0320(12) -0.0055(9) 0.0042(9) -0.0094(9)
C3 0.0265(10) 0.0319(11) 0.0268(11) -0.0113(9) 0.0005(8) -0.0120(9)
C2 0.0280(11) 0.0330(12) 0.0246(11) -0.0087(9) 0.0016(8) -0.0098(9)
C1 0.0237(10) 0.0253(10) 0.0225(11) -0.0006(8) -0.0006(8) -0.0071(8)
C22 0.0263(11) 0.0356(12) 0.0309(12) -0.0042(9) 0.0035(9) -0.0130(10)
C7 0.0409(13) 0.0441(14) 0.0239(12) -0.0149(11) -0.0013(9) -0.0142(10)
C21 0.0310(12) 0.0321(12) 0.0388(14) -0.0012(10) -0.0005(10) -0.0141(10)
C5 0.0286(11) 0.0347(12) 0.0278(12) -0.0135(9) 0.0013(8) -0.0109(9)
C8 0.0276(11) 0.0313(11) 0.0250(11) -0.0094(9) 0.0025(8) -0.0115(9)
C14 0.0368(13) 0.0357(12) 0.0308(13) 0.0003(10) -0.0065(10) -0.0171(10)
C6 0.0369(13) 0.0502(15) 0.0314(13) -0.0231(11) -0.0017(10) -0.0152(11)
C9 0.0307(11) 0.0347(12) 0.0268(12) -0.0126(10) 0.0017(9) -0.0113(9)
C12 0.0367(12) 0.0358(12) 0.0256(12) -0.0075(10) -0.0013(9) -0.0134(10)
C19 0.0279(12) 0.0340(13) 0.0470(15) -0.0048(10) 0.0081(10) -0.0100(11)
C25 0.0433(14) 0.0305(13) 0.0478(16) 0.0021(11) 0.0049(12) -0.0102(11)
C24 0.0393(14) 0.0293(13) 0.0623(18) -0.0020(11) 0.0054(12) -0.0133(12)
C11 0.0478(14) 0.0520(15) 0.0238(12) -0.0188(12) 0.0084(10) -0.0141(11)
C16 0.0380(13) 0.0483(15) 0.0356(13) -0.0268(12) 0.0025(10) -0.0100(11)
C26 0.0369(13) 0.0346(13) 0.0435(15) 0.0006(11) 0.0051(11) -0.0109(11)
C28 0.0377(14) 0.0377(14) 0.0569(18) -0.0078(11) 0.0172(12) -0.0149(13)
C20 0.0387(14) 0.0291(12) 0.0558(17) -0.0085(11) 0.0070(12) -0.0068(11)
C15 0.0328(12) 0.0548(16) 0.0403(14) -0.0239(12) 0.0030(10) -0.0158(12)
C10 0.0377(13) 0.0560(16) 0.0330(13) -0.0255(12) 0.0108(10) -0.0160(12)
C27 0.0417(14) 0.0302(13) 0.0579(18) -0.0043(11) 0.0109(12) -0.0070(12)
C18 0.0631(19) 0.0585(19) 0.069(2) -0.0207(16) -0.0286(16) -0.0253(16)
C17 0.0564(18) 0.0559(18) 0.064(2) -0.0163(15) -0.0285(15) -0.0164(15)
C29 0.072(2) 0.0348(15) 0.063(2) 0.0087(14) 0.0386(17) 0.0007(14)
C30 0.071(2) 0.0393(16) 0.084(3) 0.0142(15) 0.052(2) 0.0030(16)

loop_
_atom_type_symbol
_atom_type_scat_dispersion_real
_atom_type_scat_dispersion_imag
_atom_type_scat_Cromer_Mann_a1
_atom_type_scat_Cromer_Mann_a2
_atom_type_scat_Cromer_Mann_a3
_atom_type_scat_Cromer_Mann_a4
_atom_type_scat_Cromer_Mann_b1
_atom_type_scat_Cromer_Mann_b2
_atom_type_scat_Cromer_Mann_b3
_atom_type_scat_Cromer_Mann_b4
_atom_type_scat_Cromer_Mann_c
_atom_type_scat_source
_atom_type_scat_dispersion_source
H 0.00000 0.00000 0.49300 0.32291 0.14019 0.04081 10.51090 26.12570 3.14236 57.79970 0.0030380000826 'International Tables Volume C Table 6.1.1.4 (pp. 500-502)' 'Henke, Gullikson and Davis, At. Data and Nucl. Data Tables, 1993, 54, 2'
C 0.00347 0.00161 2.31000 1.02000 1.58860 0.86500 20.84390 10.20750 0.56870 51.65120 0.215599998832 'International Tables Volume C Table 6.1.1.4 (pp. 500-502)' 'Henke, Gullikson and Davis, At. Data and Nucl. Data Tables, 1993, 54, 2'
Zn 0.31207 1.46666 14.07430 7.03180 5.16520 2.41000 3.26550 0.23330 10.31630 58.70970 1.30410003662 'International Tables Volume C Table 6.1.1.4 (pp. 500-502)' 'Henke, Gullikson and Davis, At. Data and Nucl. Data Tables, 1993, 54, 2'
O 0.01158 0.00611 3.04850 2.28680 1.54630 0.86700 13.27710 5.70110 0.32390 32.90890 0.250800013542 'International Tables Volume C Table 6.1.1.4 (pp. 500-502)' 'Henke, Gullikson and Davis, At. Data and Nucl. Data Tables, 1993, 54, 2'
N 0.00653 0.00323 12.21260 3.13220 2.01250 1.16630 0.00570 9.89330 28.99750 0.58260 -11.5290002823 'International Tables Volume C Table 6.1.1.4 (pp. 500-502)' 'Henke, Gullikson and Davis, At. Data and Nucl. Data Tables, 1993, 54, 2'

loop_
_geom_angle_atom_site_label_1
_geom_angle_atom_site_label_2
_geom_angle_atom_site_label_3
_geom_angle
_geom_angle_site_symmetry_1
_geom_angle_site_symmetry_3
_geom_angle_publ_flag
O2 Zn1 O1 122.75(7) 2_865 . ?
O4 Zn1 O1 89.39(7) 2_864 . ?
O4 Zn1 O2 147.79(7) 2_864 2_865 ?
O3 Zn1 O1 147.62(6) 2_864 . ?
O3 Zn1 O2 89.60(6) 2_864 2_865 ?
O3 Zn1 O4 58.23(6) 2_864 2_864 ?
N2 Zn1 O1 94.86(7) . . ?
N2 Zn1 O2 87.80(7) . 2_865 ?
N2 Zn1 O4 91.73(7) . 2_864 ?
N2 Zn1 O3 86.99(7) . 2_864 ?
N3 Zn1 O1 89.11(7) 1_645 . ?
N3 Zn1 O2 86.90(7) 1_645 2_865 ?
N3 Zn1 O4 92.06(7) 1_645 2_864 ?
N3 Zn1 O3 91.67(7) 1_645 2_864 ?
N3 Zn1 N2 174.54(7) 1_645 . ?
C1 O1 Zn1 144.47(15) . . ?
C33 N4 C32 120.3(5) . . ?
C31 N4 C32 118.1(5) . . ?
C31 N4 C33 121.6(6) . . ?
C1 O2 Zn1 137.54(15) . 2_865 ?
C14 O4 Zn1 95.51(14) . 2_864 ?
C14 O3 Zn1 85.36(15) . 2_864 ?
O5 C32 N4 126.3(6) . . ?
H32 C32 N4 116.9(3) . . ?
H32 C32 O5 116.9(4) . . ?
C23 N2 Zn1 119.85(15) . . ?
C19 N2 Zn1 123.21(15) . . ?
C19 N2 C23 116.95(19) . . ?
H33a C33 N4 109.5 . . ?
H33b C33 N4 109.5 . . ?
H33b C33 H33a 109.5 . . ?
H33c C33 N4 109.5 . . ?
H33c C33 H33a 109.5 . . ?
H33c C33 H33b 109.5 . . ?
C28 N3 Zn1 123.28(16) . 1_465 ?
C29 N3 Zn1 120.55(18) . 1_465 ?
C29 N3 C28 116.2(2) . . ?
H31a C31 N4 109.5 . . ?
H31b C31 N4 109.5 . . ?
H31b C31 H31a 109.5 . . ?
H31c C31 N4 109.5 . . ?
H31c C31 H31a 109.5 . . ?
H31c C31 H31b 109.5 . . ?
C9 N1 C5 108.29(18) . . ?
C15 N1 C5 123.80(19) . . ?
C15 N1 C9 126.89(19) . . ?
C5 C4 C3 119.5(2) . . ?
C8 C4 C3 134.0(2) . . ?
C8 C4 C5 106.40(19) . . ?
C8 C13 H13 120.24(13) . . ?
C12 C13 H13 120.24(13) . . ?
C12 C13 C8 119.5(2) . . ?
H23 C23 N2 117.98(13) . . ?
C22 C23 N2 124.0(2) . . ?
C22 C23 H23 117.98(14) . . ?
H3 C3 C4 120.51(12) . . ?
C2 C3 C4 119.0(2) . . ?
C2 C3 H3 120.51(13) . . ?
C1 C2 C3 120.19(19) . . ?
C7 C2 C3 120.2(2) . . ?
C7 C2 C1 119.54(19) . . ?
O2 C1 O1 125.6(2) . . ?
C2 C1 O1 117.61(19) . . ?
C2 C1 O2 116.79(19) . . ?
H22 C22 C23 120.49(14) . . ?
C21 C22 C23 119.0(2) . . ?
C21 C22 H22 120.49(13) . . ?
H7 C7 C2 119.00(13) . . ?
C6 C7 C2 122.0(2) . . ?
C6 C7 H7 119.00(13) . . ?
C24 C21 C22 123.4(2) . . ?
C20 C21 C22 116.7(2) . . ?
C20 C21 C24 119.9(2) . . ?
C4 C5 N1 109.52(19) . . ?
C6 C5 N1 128.2(2) . . ?
C6 C5 C4 122.3(2) . . ?
C13 C8 C4 134.1(2) . . ?
C9 C8 C4 106.47(18) . . ?
C9 C8 C13 119.4(2) . . ?
O3 C14 O4 120.8(2) . . ?
C12 C14 O4 119.0(2) . . ?
C12 C14 O3 120.2(2) . . ?
C5 C6 C7 116.9(2) . . ?
H6 C6 C7 121.55(13) . . ?
H6 C6 C5 121.55(13) . . ?
C8 C9 N1 109.24(19) . . ?
C10 C9 N1 129.0(2) . . ?
C10 C9 C8 121.7(2) . . ?
C14 C12 C13 120.6(2) . . ?
C11 C12 C13 119.5(2) . . ?
C11 C12 C14 119.9(2) . . ?
H19 C19 N2 118.58(13) . . ?
C20 C19 N2 122.8(2) . . ?
C20 C19 H19 118.58(14) . . ?
C24 C25 H25 117.91(16) . . ?
C26 C25 H25 117.91(15) . . ?
C26 C25 C24 124.2(3) . . ?
C25 C24 C21 127.7(3) . . ?
H24 C24 C21 116.17(15) . . ?
H24 C24 C25 116.17(16) . . ?
H11 C11 C12 118.95(13) . . ?
C10 C11 C12 122.1(2) . . ?
C10 C11 H11 118.95(14) . . ?
C18 C16 C15 121.7(2) . . ?
C17 C16 C15 120.7(2) . . ?
C17 C16 C18 117.6(3) . . ?
C27 C26 C25 122.0(2) . . ?
C30 C26 C25 122.5(2) . . ?
C30 C26 C27 115.5(2) . . ?
H28 C28 N3 118.16(13) . . ?
C27 C28 N3 123.7(2) . . ?
C27 C28 H28 118.16(16) . . ?
C19 C20 C21 120.5(2) . . ?
H20 C20 C21 119.76(15) . . ?
H20 C20 C19 119.76(14) . . ?
C16 C15 N1 112.5(2) . . ?
H15a C15 N1 109.09(14) . . ?
H15a C15 C16 109.09(14) . . ?
H15b C15 N1 109.09(13) . . ?
H15b C15 C16 109.09(13) . . ?
H15b C15 H15a 107.8 . . ?
C11 C10 C9 117.7(2) . . ?
H10 C10 C9 121.16(14) . . ?
H10 C10 C11 121.16(14) . . ?
C28 C27 C26 120.3(2) . . ?
H27 C27 C26 119.86(15) . . ?
H27 C27 C28 119.86(16) . . ?
H18 C18 C16 119.33(17) . . ?
C17 C18 C16 121.3(3) 2_974 . ?
C17 C18 H18 119.33(16) 2_974 . ?
C18 C17 C16 121.0(3) 2_974 . ?
H17 C17 C16 119.48(18) . . ?
H17 C17 C18 119.48(16) . 2_974 ?
H29 C29 N3 118.19(15) . . ?
C30 C29 N3 123.6(3) . . ?
C30 C29 H29 118.19(17) . . ?
C29 C30 C26 120.7(3) . . ?
H30 C30 C26 119.63(15) . . ?
H30 C30 C29 119.63(17) . . ?

loop_
_geom_bond_atom_site_label_1
_geom_bond_atom_site_label_2
_geom_bond_distance
_geom_bond_site_symmetry_2
_geom_bond_publ_flag
Zn1 O1 2.0280(16) . ?
Zn1 O2 2.0256(16) 2_865 ?
Zn1 O4 2.1330(17) 2_864 ?
Zn1 O3 2.3670(19) 2_864 ?
Zn1 N2 2.1565(18) . ?
Zn1 N3 2.1660(19) 1_645 ?
O1 C1 1.249(3) . ?
N4 C32 1.303(6) . ?
N4 C33 1.409(7) . ?
N4 C31 1.392(7) . ?
O2 C1 1.262(3) . ?
O4 C14 1.275(3) . ?
O5 C32 1.242(6) . ?
O3 C14 1.254(3) . ?
C32 H32 0.9300 . ?
N2 C23 1.350(3) . ?
N2 C19 1.333(3) . ?
C33 H33a 0.9600 . ?
C33 H33b 0.9600 . ?
C33 H33c 0.9600 . ?
N3 C28 1.327(3) . ?
N3 C29 1.320(3) . ?
C31 H31a 0.9600 . ?
C31 H31b 0.9600 . ?
C31 H31c 0.9600 . ?
N1 C5 1.383(3) . ?
N1 C9 1.389(3) . ?
N1 C15 1.451(3) . ?
C4 C3 1.389(3) . ?
C4 C5 1.410(3) . ?
C4 C8 1.449(3) . ?
C13 H13 0.9300 . ?
C13 C8 1.390(3) . ?
C13 C12 1.396(3) . ?
C23 H23 0.9300 . ?
C23 C22 1.369(3) . ?
C3 H3 0.9300 . ?
C3 C2 1.392(3) . ?
C2 C1 1.500(3) . ?
C2 C7 1.405(3) . ?
C22 H22 0.9300 . ?
C22 C21 1.404(3) . ?
C7 H7 0.9300 . ?
C7 C6 1.383(3) . ?
C21 C24 1.458(3) . ?
C21 C20 1.390(3) . ?
C5 C6 1.395(3) . ?
C8 C9 1.411(3) . ?
C14 C12 1.494(3) . ?
C6 H6 0.9300 . ?
C9 C10 1.390(3) . ?
C12 C11 1.403(3) . ?
C19 H19 0.9300 . ?
C19 C20 1.378(3) . ?
C25 H25 0.9300 . ?
C25 C24 1.321(4) . ?
C25 C26 1.469(3) . ?
C24 H24 0.9300 . ?
C11 H11 0.9300 . ?
C11 C10 1.379(4) . ?
C16 C15 1.516(4) . ?
C16 C18 1.381(4) . ?
C16 C17 1.379(4) . ?
C26 C27 1.374(4) . ?
C26 C30 1.382(4) . ?
C28 H28 0.9300 . ?
C28 C27 1.379(4) . ?
C20 H20 0.9300 . ?
C15 H15a 0.9700 . ?
C15 H15b 0.9700 . ?
C10 H10 0.9300 . ?
C27 H27 0.9300 . ?
C18 H18 0.9300 . ?
C18 C17 1.390(4) 2_974 ?
C17 H17 0.9300 . ?
C29 H29 0.9300 . ?
C29 C30 1.371(4) . ?
C30 H30 0.9300 . ?
